data_7226444
loop_
_publ_author_name
'Li, Gaocan'
'Xu, Yangyang'
'Zhuang, Weihua'
'Wang, Yunbing'

_publ_section_title
;
 Preparation of organic mechanochromic fluorophores with simple structures
 and promising mechanochromic luminescence properties
;
_journal_name_full 'RSC Adv.'
_journal_paper_doi 10.1039/C6RA20022B
_journal_year 2016
_chemical_formula_moiety 'C2 F6 N O4 S2, C29 H38 P'
_chemical_formula_sum 'C31 H38 F6 N O4 P S2'
_chemical_formula_weight 697.71
_space_group_crystal_system triclinic
_space_group_IT_number 2
_space_group_name_Hall '-P 1'
_space_group_name_H-M_alt 'P -1'
_symmetry_space_group_name_Hall '-P 1'
_symmetry_space_group_name_H-M 'P -1'
_atom_sites_solution_hydrogens geom
_atom_sites_solution_primary direct
_audit_creation_date 2016-08-07
_audit_creation_method
;
Olex2 1.2
(compiled 2014.09.19 svn.r3010 for OlexSys, GUI svn.r4874)
;
_audit_update_record
;
2016-08-07 deposited with the CCDC.
2016-08-31 downloaded from the CCDC.
;
_cell_angle_alpha 98.142(3)
_cell_angle_beta 94.137(3)
_cell_angle_gamma 92.423(2)
_cell_formula_units_Z 4
_cell_length_a 10.7725(3)
_cell_length_b 16.6577(5)
_cell_length_c 18.3152(7)
_cell_measurement_reflns_used 12345
_cell_measurement_temperature 100.0(2)
_cell_measurement_theta_max 72.6160
_cell_measurement_theta_min 4.1500
_cell_volume 3240.38(18)
_computing_cell_refinement
;
CrysAlisPro, Agilent Technologies,
Version 1.171.37.35 (release 13-08-2014 CrysAlis171 .NET)
(compiled Aug 13 2014,18:06:01)
;
_computing_data_collection
;
CrysAlisPro, Agilent Technologies,
Version 1.171.37.35 (release 13-08-2014 CrysAlis171 .NET)
(compiled Aug 13 2014,18:06:01)
;
_computing_data_reduction
;
CrysAlisPro, Agilent Technologies,
Version 1.171.37.35 (release 13-08-2014 CrysAlis171 .NET)
(compiled Aug 13 2014,18:06:01)
;
_computing_molecular_graphics 'Olex2 (Dolomanov et al., 2009)'
_computing_publication_material 'Olex2 (Dolomanov et al., 2009)'
_computing_structure_refinement 'ShelXL (Sheldrick, 2015)'
_computing_structure_solution 'ShelXT (Sheldrick, 2015)'
_diffrn_ambient_environment N~2~
_diffrn_ambient_temperature 100.0(2)
_diffrn_detector 'CCD plate'
_diffrn_detector_area_resol_mean 15.9595
_diffrn_detector_type EosS2
_diffrn_measured_fraction_theta_full 0.982
_diffrn_measured_fraction_theta_max 0.957
_diffrn_measurement_details
;
  1 omega   19.00  103.00   1.0000    1.4000
omega____ theta____ kappa____ phi______ frames
    -       36.0421   57.0000   60.0000 84

  2 omega   19.00  103.00   1.0000    1.4000
omega____ theta____ kappa____ phi______ frames
    -       36.0421   57.0000 -180.0000 84

  3 omega  -33.00   55.00   1.0000    1.4000
omega____ theta____ kappa____ phi______ frames
    -       36.0421  -38.0000  -90.0000 88

  4 omega    9.00  104.00   1.0000    1.4000
omega____ theta____ kappa____ phi______ frames
    -       36.0421   77.0000  -90.0000 95

  5 omega   17.00  105.00   1.0000    1.4000
omega____ theta____ kappa____ phi______ frames
    -       36.0421   38.0000  150.0000 88

  6 omega   23.00   89.00   1.0000    1.4000
omega____ theta____ kappa____ phi______ frames
    -       36.0421 -125.0000  120.0000 66

  7 omega   23.00   89.00   1.0000    1.4000
omega____ theta____ kappa____ phi______ frames
    -       36.0421 -125.0000  -90.0000 66

  8 omega  -35.00   65.00   1.0000    1.4000
omega____ theta____ kappa____ phi______ frames
    -       36.0421  -19.0000  -30.0000 100

  9 omega    1.00   75.00   1.0000    1.4000
omega____ theta____ kappa____ phi______ frames
    -       36.0421  -99.0000  -30.0000 74

 10 omega  -31.00   53.00   1.0000    1.4000
omega____ theta____ kappa____ phi______ frames
    -       36.0421  -57.0000 -120.0000 84

 11 omega   39.00  109.00   1.0000    5.5800
omega____ theta____ kappa____ phi______ frames
    -      108.0000  -94.0000  -30.0000 70

 12 omega   38.00   91.00   1.0000    5.5800
omega____ theta____ kappa____ phi______ frames
    -      108.0000  -30.0000  -90.0000 53

 13 omega   38.00   91.00   1.0000    5.5800
omega____ theta____ kappa____ phi______ frames
    -      108.0000  -30.0000   60.0000 53

 14 omega   91.00  176.00   1.0000    5.5800
omega____ theta____ kappa____ phi______ frames
    -      108.0000   45.0000 -150.0000 85

 15 omega   38.00  116.00   1.0000    5.5800
omega____ theta____ kappa____ phi______ frames
    -      108.0000 -111.0000  -90.0000 78

 16 omega   40.00  135.00   1.0000    5.5800
omega____ theta____ kappa____ phi______ frames
    -      108.0000  -77.0000  120.0000 95

 17 omega   38.00  116.00   1.0000    5.5800
omega____ theta____ kappa____ phi______ frames
    -      108.0000 -111.0000   90.0000 78

 18 omega   40.00   98.00   1.0000    5.5800
omega____ theta____ kappa____ phi______ frames
    -      108.0000  -45.0000  120.0000 58

 19 omega   38.00   91.00   1.0000    5.5800
omega____ theta____ kappa____ phi______ frames
    -      108.0000  -30.0000 -150.0000 53

 20 omega   41.00  126.00   1.0000    5.5800
omega____ theta____ kappa____ phi______ frames
    -      108.0000  -61.0000  -30.0000 85

 21 omega   40.00   98.00   1.0000    5.5800
omega____ theta____ kappa____ phi______ frames
    -      108.0000  -45.0000 -180.0000 58

 22 omega   39.00  109.00   1.0000    5.5800
omega____ theta____ kappa____ phi______ frames
    -      108.0000  -94.0000   60.0000 70

 23 omega   91.00  176.00   1.0000    5.5800
omega____ theta____ kappa____ phi______ frames
    -      108.0000   45.0000   90.0000 85

 24 omega   40.00   98.00   1.0000    5.5800
omega____ theta____ kappa____ phi______ frames
    -      108.0000  -45.0000   30.0000 58

 25 omega   40.00   65.00   1.0000    5.5800
omega____ theta____ kappa____ phi______ frames
    -      108.0000  -45.0000  -30.0000 25
;
_diffrn_measurement_device 'four-circle diffractometer'
_diffrn_measurement_device_type 'New Gemini, Dual, Cu at zero, EosS2'
_diffrn_measurement_method '\w scans'
_diffrn_orient_matrix_UB_11 0.0351647000
_diffrn_orient_matrix_UB_12 -0.0228205000
_diffrn_orient_matrix_UB_13 0.0771806000
_diffrn_orient_matrix_UB_21 0.0401827000
_diffrn_orient_matrix_UB_22 0.0893861000
_diffrn_orient_matrix_UB_23 0.0288588000
_diffrn_orient_matrix_UB_31 -0.1332872000
_diffrn_orient_matrix_UB_32 0.0155679000
_diffrn_orient_matrix_UB_33 0.0218090000
_diffrn_radiation_monochromator graphite
_diffrn_radiation_probe x-ray
_diffrn_radiation_type CuK\a
_diffrn_radiation_wavelength 1.54184
_diffrn_reflns_av_R_equivalents 0.0550
_diffrn_reflns_av_unetI/netI 0.0531
_diffrn_reflns_Laue_measured_fraction_full 0.982
_diffrn_reflns_Laue_measured_fraction_max 0.957
_diffrn_reflns_limit_h_max 10
_diffrn_reflns_limit_h_min -13
_diffrn_reflns_limit_k_max 20
_diffrn_reflns_limit_k_min -20
_diffrn_reflns_limit_l_max 22
_diffrn_reflns_limit_l_min -18
_diffrn_reflns_number 27178
_diffrn_reflns_point_group_measured_fraction_full 0.982
_diffrn_reflns_point_group_measured_fraction_max 0.957
_diffrn_reflns_theta_full 67.684
_diffrn_reflns_theta_max 72.553
_diffrn_reflns_theta_min 4.798
_diffrn_source 'Enhance (Cu) X-ray Source'
_exptl_absorpt_coefficient_mu 2.593
_exptl_absorpt_correction_T_max 1.00000
_exptl_absorpt_correction_T_min 0.34018
_exptl_absorpt_correction_type multi-scan
_exptl_absorpt_process_details
;
CrysAlisPro, Agilent Technologies,
Version 1.171.37.35 (release 13-08-2014 CrysAlis171 .NET)
(compiled Aug 13 2014,18:06:01)
Empirical absorption correction using spherical harmonics,
 implemented in SCALE3 ABSPACK scaling algorithm.
;
_exptl_crystal_colour 'clear yellowish yellow'
_exptl_crystal_colour_lustre clear
_exptl_crystal_colour_modifier yellowish
_exptl_crystal_colour_primary yellow
_exptl_crystal_density_diffrn 1.430
_exptl_crystal_description block
_exptl_crystal_F_000 1456
_exptl_crystal_size_max 0.8
_exptl_crystal_size_mid 0.8
_exptl_crystal_size_min 0.5
_refine_diff_density_max 1.026
_refine_diff_density_min -0.891
_refine_diff_density_rms 0.131
_refine_ls_extinction_method none
_refine_ls_goodness_of_fit_ref 1.047
_refine_ls_hydrogen_treatment constr
_refine_ls_matrix_type full
_refine_ls_number_parameters 817
_refine_ls_number_reflns 12306
_refine_ls_number_restraints 0
_refine_ls_restrained_S_all 1.047
_refine_ls_R_factor_all 0.0755
_refine_ls_R_factor_gt 0.0715
_refine_ls_shift/su_max 0.001
_refine_ls_shift/su_mean 0.000
_refine_ls_structure_factor_coef Fsqd
_refine_ls_weighting_details 'w=1/[\s^2^(Fo^2^)+(0.1388P)^2^+0.8827P] where P=(Fo^2^+2Fc^2^)/3'
_refine_ls_weighting_scheme calc
_refine_ls_wR_factor_gt 0.1852
_refine_ls_wR_factor_ref 0.1911
_reflns_Friedel_coverage 0.000
_reflns_number_gt 11148
_reflns_number_total 12306
_reflns_threshold_expression 'I > 2\s(I)'
_cod_data_source_file c6ra20022b2.cif
_cod_data_source_block exp_2469
_cod_original_cell_volume 3240.38(19)
_cod_database_code 7226444
_shelx_space_group_comment
;
The symmetry employed for this shelxl refinement is uniquely defined
by the following loop, which should always be used as a source of
symmetry information in preference to the above space-group names.
They are only intended as comments.
;
_reflns_odcompleteness_completeness 98.38
_reflns_odcompleteness_iscentric 1
_reflns_odcompleteness_theta 66.97
_olex2_refinement_description
;
1. Fixed Uiso
 At 1.2 times of:
  All C(H) groups, All C(H,H) groups
 At 1.5 times of:
  All C(H,H,H) groups
2.a Secondary CH2 refined with riding coordinates:
 C00W(H00a,H00b), C00X(H00c,H00d), C01A(H01a,H01b), C01F(H01e,H01f), C01G(H01g,
 H01h), C01M(H01j,H01k), C01N(H01l,H01m), C01P(H01n,H01o), C01Q(H01p,H01q),
 C01R(H01z,H), C01S(H01,Ha), C01V(H1aa,Hb), C01X(H2aa,Hc), C01Y(H3aa,Hd),
 C023(H02l,H02m), C024(H02n,H02o), C025(H02p,H02q), C029(H02a,H02b), C02F(H02x,
 H02y), C02G(H02g,H02h)
2.b Aromatic/amide H refined with riding coordinates:
 C00Z(H00Z), C016(H016), C017(H017), C019(H019), C01B(H01v), C01C(H01C),
 C01D(H01D), C01E(H01w), C01H(H01i), C01J(H01x), C01O(H01y), C01T(H0aa),
 C01U(H01U), C020(H020), C022(H022), C026(H026), C028(H028), C02A(H02c)
2.c Idealised Me refined as rotating group:
 C01Z(H01r,H01s,H01t), C027(H02r,H02s,H02t), C02B(H02u,H02v,H02w), C02D(H02d,
 H02e,H02f), C02H(H02z,He,Hf), C02I(H02i,H02j,H02k)
;
_shelx_shelxl_version_number 2014/7
_olex2_date_sample_data_collection 2016-08-02
_olex2_submission_special_instructions 'No special instructions were received'

loop_
_space_group_symop_operation_xyz
'x, y, z'
'-x, -y, -z'

loop_
_atom_site_label
_atom_site_type_symbol
_atom_site_fract_x
_atom_site_fract_y
_atom_site_fract_z
_atom_site_U_iso_or_equiv
_atom_site_adp_type
_atom_site_occupancy
_atom_site_site_symmetry_order
_atom_site_calc_flag
_atom_site_refinement_flags_posn
S001 S 0.49127(5) 0.77772(3) 0.25245(3) 0.01183(15) Uani 1 1 d .
S002 S -0.00222(5) 0.27877(3) 0.26703(3) 0.01376(15) Uani 1 1 d .
S003 S 0.60037(5) 0.64000(3) 0.18579(3) 0.01372(15) Uani 1 1 d .
P004 P 0.55299(5) 0.32615(3) 0.21777(3) 0.00883(15) Uani 1 1 d .
P005 P 1.05338(5) 0.84477(3) 0.21602(3) 0.00910(15) Uani 1 1 d .
S006 S 0.10696(5) 0.14103(3) 0.20060(3) 0.01337(15) Uani 1 1 d .
F007 F 0.72773(13) 0.80275(10) 0.30009(9) 0.0224(3) Uani 1 1 d .
F008 F 0.60213(14) 0.79892(11) 0.38573(9) 0.0247(3) Uani 1 1 d .
F009 F 0.23422(13) 0.31059(10) 0.31195(9) 0.0254(4) Uani 1 1 d .
F00A F 0.61308(16) 0.90329(10) 0.32952(10) 0.0283(4) Uani 1 1 d .
F00B F 0.11209(15) 0.31102(11) 0.39959(9) 0.0283(4) Uani 1 1 d .
F00C F 0.11420(17) 0.40983(10) 0.33673(11) 0.0338(4) Uani 1 1 d .
F00D F 0.4575(2) 0.67721(11) 0.07376(11) 0.0390(5) Uani 1 1 d .
O00E O 0.12990(17) 0.06269(11) 0.22009(11) 0.0221(4) Uani 1 1 d .
F00F F 0.5540(2) 0.56802(12) 0.05039(11) 0.0422(5) Uani 1 1 d .
F00G F -0.0234(2) 0.18247(13) 0.08565(11) 0.0457(5) Uani 1 1 d .
O00H O 0.50608(19) 0.81678(11) 0.18871(11) 0.0227(4) Uani 1 1 d .
O00I O 0.38173(16) 0.79068(12) 0.29106(11) 0.0235(4) Uani 1 1 d .
F00J F 0.3956(2) 0.56979(14) 0.11514(13) 0.0492(6) Uani 1 1 d .
O00K O 0.20712(17) 0.18709(12) 0.17727(11) 0.0239(4) Uani 1 1 d .
O00L O 0.6265(2) 0.56288(12) 0.20715(11) 0.0265(4) Uani 1 1 d .
O00M O 0.69937(18) 0.68806(12) 0.16374(11) 0.0245(4) Uani 1 1 d .
F00N F -0.11313(18) 0.09131(15) 0.13593(13) 0.0485(6) Uani 1 1 d .
O00O O -0.11131(17) 0.29018(12) 0.30638(13) 0.0275(5) Uani 1 1 d .
O00P O 0.0077(2) 0.31500(13) 0.20167(12) 0.0302(5) Uani 1 1 d .
N00Q N 0.02780(18) 0.18646(12) 0.26117(12) 0.0150(4) Uani 1 1 d .
F00R F 0.0378(2) 0.06055(17) 0.07069(14) 0.0687(9) Uani 1 1 d .
N00S N 0.51435(18) 0.68417(12) 0.24334(11) 0.0141(4) Uani 1 1 d .
C00T C 0.2980(2) 0.50908(14) 0.46310(12) 0.0106(4) Uani 1 1 d .
C00U C 0.45721(19) 0.45046(13) 0.38354(12) 0.0095(4) Uani 1 1 d .
C00V C 0.9492(2) 0.94580(14) 0.39278(12) 0.0108(4) Uani 1 1 d .
C00W C 0.6226(2) 0.38639(14) 0.30257(12) 0.0111(4) Uani 1 1 d .
H00A H 0.7011 0.3642 0.3168 0.013 Uiso 1 1 calc R
H00B H 0.6402 0.4416 0.2935 0.013 Uiso 1 1 calc R
C00X C 1.1123(2) 0.88364(14) 0.31055(12) 0.0121(4) Uani 1 1 d .
H00C H 1.1835 0.8534 0.3236 0.014 Uiso 1 1 calc R
H00D H 1.1413 0.9399 0.3126 0.014 Uiso 1 1 calc R
C00Y C 0.3810(2) 0.44698(14) 0.44354(12) 0.0100(4) Uani 1 1 d .
C00Z C 0.4476(2) 0.52023(14) 0.34460(12) 0.0114(4) Uani 1 1 d .
H00Z H 0.4967 0.5243 0.3054 0.014 Uiso 1 1 calc R
C010 C 1.0188(2) 0.87894(14) 0.36736(12) 0.0112(4) Uani 1 1 d .
C011 C 0.5386(2) 0.38787(14) 0.36570(12) 0.0101(4) Uani 1 1 d .
C012 C 0.7937(2) 1.00446(14) 0.47489(13) 0.0124(4) Uani 1 1 d .
C013 C 0.2917(2) 0.57641(14) 0.42369(13) 0.0129(4) Uani 1 1 d .
C014 C 0.8653(2) 0.93820(14) 0.44832(12) 0.0103(4) Uani 1 1 d .
C015 C 0.3873(2) 0.38053(14) 0.48470(13) 0.0120(4) Uani 1 1 d .
C016 C 0.3096(2) 0.37839(15) 0.54502(13) 0.0166(5) Uani 1 1 d .
H016 H 0.3146 0.3357 0.5726 0.020 Uiso 1 1 calc R
C017 C 0.3694(2) 0.57936(14) 0.36381(13) 0.0144(5) Uani 1 1 d .
H017 H 0.3658 0.6231 0.3375 0.017 Uiso 1 1 calc R
C018 C 0.8048(2) 1.07881(15) 0.44616(13) 0.0142(5) Uani 1 1 d .
C019 C 0.9582(2) 1.02259(14) 0.36506(13) 0.0134(4) Uani 1 1 d .
H019 H 1.0122 1.0290 0.3287 0.016 Uiso 1 1 calc R
C01A C 0.4196(2) 0.37655(14) 0.18466(12) 0.0115(4) Uani 1 1 d .
H01A H 0.3589 0.3791 0.2214 0.014 Uiso 1 1 calc R
H01B H 0.4459 0.4319 0.1801 0.014 Uiso 1 1 calc R
C01B C 0.8900(2) 1.08550(14) 0.39068(13) 0.0158(5) Uani 1 1 d .
H01V H 0.8988 1.1342 0.3718 0.019 Uiso 1 1 calc R
C01C C 0.5439(2) 0.32381(14) 0.40756(13) 0.0135(5) Uani 1 1 d .
H01C H 0.5985 0.2829 0.3961 0.016 Uiso 1 1 calc R
C01D C 0.2299(2) 0.43683(16) 0.56254(13) 0.0173(5) Uani 1 1 d .
H01D H 0.1797 0.4331 0.6013 0.021 Uiso 1 1 calc R
C01E C 0.9207(2) 0.79885(14) 0.45060(13) 0.0150(5) Uani 1 1 d .
H01W H 0.9113 0.7497 0.4686 0.018 Uiso 1 1 calc R
C01F C 0.3557(2) 0.33612(14) 0.11020(13) 0.0131(4) Uani 1 1 d .
H01E H 0.4120 0.3396 0.0716 0.016 Uiso 1 1 calc R
H01F H 0.3366 0.2791 0.1124 0.016 Uiso 1 1 calc R
C01G C 0.7994(2) 0.37777(16) 0.06282(14) 0.0180(5) Uani 1 1 d .
H01G H 0.8711 0.3512 0.0814 0.022 Uiso 1 1 calc R
H01H H 0.7580 0.3416 0.0212 0.022 Uiso 1 1 calc R
C01H C 0.4697(2) 0.32015(14) 0.46558(13) 0.0148(5) Uani 1 1 d .
H01I H 0.4747 0.2767 0.4923 0.018 Uiso 1 1 calc R
C01I C 0.2208(2) 0.50480(15) 0.52257(13) 0.0143(5) Uani 1 1 d .
C01J C 1.0027(2) 0.80654(14) 0.39663(13) 0.0148(5) Uani 1 1 d .
H01X H 1.0481 0.7624 0.3795 0.018 Uiso 1 1 calc R
C01K C 0.8525(2) 0.86389(14) 0.47802(13) 0.0129(4) Uani 1 1 d .
C01L C 0.1225(2) 0.33058(15) 0.33252(14) 0.0155(5) Uani 1 1 d .
C01M C 0.6655(2) 0.31439(13) 0.14906(12) 0.0126(4) Uani 1 1 d .
H01J H 0.7373 0.2892 0.1691 0.015 Uiso 1 1 calc R
H01K H 0.6290 0.2778 0.1063 0.015 Uiso 1 1 calc R
C01N C 0.7100(2) 0.39362(14) 0.12350(14) 0.0164(5) Uani 1 1 d .
H01L H 0.6386 0.4205 0.1051 0.020 Uiso 1 1 calc R
H01M H 0.7516 0.4295 0.1653 0.020 Uiso 1 1 calc R
C01O C 0.7679(2) 0.85801(16) 0.53442(14) 0.0180(5) Uani 1 1 d .
H01Y H 0.7598 0.8098 0.5543 0.022 Uiso 1 1 calc R
C01P C 0.5045(2) 0.22552(14) 0.23440(13) 0.0131(4) Uani 1 1 d .
H01N H 0.4558 0.2305 0.2772 0.016 Uiso 1 1 calc R
H01O H 0.4507 0.1995 0.1922 0.016 Uiso 1 1 calc R
C01Q C 0.6128(2) 0.17068(14) 0.24768(14) 0.0174(5) Uani 1 1 d .
H01P H 0.6514 0.1562 0.2017 0.021 Uiso 1 1 calc R
H01Q H 0.6752 0.2005 0.2833 0.021 Uiso 1 1 calc R
C01R C 1.1792(2) 0.86655(14) 0.16064(12) 0.0125(4) Uani 1 1 d .
H01Z H 1.1886 0.9249 0.1622 0.015 Uiso 1 1 calc R
H H 1.2556 0.8491 0.1834 0.015 Uiso 1 1 calc R
C01S C 1.2775(2) 0.84883(16) 0.03839(14) 0.0212(5) Uani 1 1 d .
H01 H 1.3520 0.8316 0.0635 0.025 Uiso 1 1 calc R
HA H 1.2684 0.8187 -0.0112 0.025 Uiso 1 1 calc R
C01T C 0.7000(2) 0.92096(17) 0.55913(14) 0.0206(5) Uani 1 1 d .
H0AA H 0.6460 0.9153 0.5956 0.025 Uiso 1 1 calc R
C01U C 0.1409(2) 0.56715(17) 0.54103(15) 0.0200(5) Uani 1 1 d .
H01U H 0.0894 0.5641 0.5792 0.024 Uiso 1 1 calc R
C01V C 0.9149(2) 0.89650(14) 0.19269(13) 0.0130(4) Uani 1 1 d .
H1AA H 0.8596 0.8953 0.2321 0.016 Uiso 1 1 calc R
HB H 0.9389 0.9530 0.1910 0.016 Uiso 1 1 calc R
C01W C 0.6164(2) 0.82335(15) 0.32107(13) 0.0143(5) Uani 1 1 d .
C01X C 1.1240(2) 0.68466(14) 0.22097(14) 0.0171(5) Uani 1 1 d .
H2AA H 1.1554 0.6985 0.2724 0.021 Uiso 1 1 calc R
HC H 1.1906 0.6966 0.1906 0.021 Uiso 1 1 calc R
C01Y C 0.8422(2) 0.86181(15) 0.11939(14) 0.0178(5) Uani 1 1 d .
H3AA H 0.8951 0.8656 0.0792 0.021 Uiso 1 1 calc R
HD H 0.8201 0.8048 0.1198 0.021 Uiso 1 1 calc R
C01Z C 0.1666(2) 0.33530(17) 0.01962(15) 0.0224(5) Uani 1 1 d .
H01R H 0.2197 0.3354 -0.0203 0.034 Uiso 1 1 calc GR
H01S H 0.0934 0.3639 0.0093 0.034 Uiso 1 1 calc GR
H01T H 0.1428 0.2803 0.0247 0.034 Uiso 1 1 calc GR
C020 C 0.6531(2) 1.13516(17) 0.52760(15) 0.0239(6) Uani 1 1 d .
H020 H 0.6071 1.1787 0.5454 0.029 Uiso 1 1 calc R
C021 C 0.7094(2) 0.99636(16) 0.53037(13) 0.0158(5) Uani 1 1 d .
C022 C 0.1375(2) 0.63332(16) 0.50332(15) 0.0219(5) Uani 1 1 d .
H022 H 0.0851 0.6749 0.5171 0.026 Uiso 1 1 calc R
C023 C 1.0139(2) 0.73702(14) 0.20531(13) 0.0141(4) Uani 1 1 d .
H02L H 0.9502 0.7275 0.2384 0.017 Uiso 1 1 calc R
H02M H 0.9784 0.7194 0.1551 0.017 Uiso 1 1 calc R
C024 C 0.7249(2) 0.90590(16) 0.10554(16) 0.0214(5) Uani 1 1 d .
H02N H 0.7471 0.9622 0.1021 0.026 Uiso 1 1 calc R
H02O H 0.6740 0.9049 0.1471 0.026 Uiso 1 1 calc R
C025 C 1.1649(2) 0.82736(16) 0.07943(13) 0.0200(5) Uani 1 1 d .
H02P H 1.1553 0.7688 0.0769 0.024 Uiso 1 1 calc R
H02Q H 1.0902 0.8457 0.0554 0.024 Uiso 1 1 calc R
C026 C 0.6400(2) 1.06259(18) 0.55530(15) 0.0225(6) Uani 1 1 d .
H026 H 0.5843 1.0576 0.5911 0.027 Uiso 1 1 calc R
C027 C 0.6495(2) 0.86775(18) 0.03491(18) 0.0284(6) Uani 1 1 d .
H02R H 0.6994 0.8686 -0.0063 0.043 Uiso 1 1 calc GR
H02S H 0.5767 0.8979 0.0276 0.043 Uiso 1 1 calc GR
H02T H 0.6246 0.8126 0.0389 0.043 Uiso 1 1 calc GR
C028 C 0.7344(2) 1.14350(16) 0.47336(14) 0.0201(5) Uani 1 1 d .
H028 H 0.7421 1.1926 0.4549 0.024 Uiso 1 1 calc R
C029 C 0.2362(2) 0.37685(16) 0.09120(14) 0.0178(5) Uani 1 1 d .
H02A H 0.2563 0.4331 0.0866 0.021 Uiso 1 1 calc R
H02B H 0.1823 0.3762 0.1313 0.021 Uiso 1 1 calc R
C02A C 0.2117(2) 0.63814(15) 0.44502(14) 0.0178(5) Uani 1 1 d .
H02C H 0.2082 0.6828 0.4199 0.021 Uiso 1 1 calc R
C02B C 1.2947(2) 0.93838(17) 0.03318(15) 0.0241(6) Uani 1 1 d .
H02U H 1.3600 0.9467 0.0016 0.036 Uiso 1 1 calc GR
H02V H 1.3166 0.9680 0.0816 0.036 Uiso 1 1 calc GR
H02W H 1.2184 0.9573 0.0130 0.036 Uiso 1 1 calc GR
C02C C 0.4949(3) 0.61282(16) 0.10139(16) 0.0241(6) Uani 1 1 d .
C02D C 0.8430(3) 0.45648(18) 0.03709(17) 0.0288(6) Uani 1 1 d .
H02D H 0.8986 0.4447 -0.0013 0.043 Uiso 1 1 calc GR
H02E H 0.8857 0.4918 0.0780 0.043 Uiso 1 1 calc GR
H02F H 0.7722 0.4826 0.0183 0.043 Uiso 1 1 calc GR
C02E C -0.0043(3) 0.11817(17) 0.11771(15) 0.0231(5) Uani 1 1 d .
C02F C 1.0867(3) 0.59349(15) 0.20502(17) 0.0262(6) Uani 1 1 d .
H02X H 1.0546 0.5802 0.1537 0.031 Uiso 1 1 calc R
H02Y H 1.1607 0.5633 0.2117 0.031 Uiso 1 1 calc R
C02G C 0.5694(2) 0.09321(16) 0.27636(18) 0.0262(6) Uani 1 1 d .
H02G H 0.6412 0.0620 0.2861 0.031 Uiso 1 1 calc R
H02H H 0.5323 0.1079 0.3228 0.031 Uiso 1 1 calc R
C02H C 0.9899(3) 0.56600(19) 0.2533(2) 0.0375(7) Uani 1 1 d .
H02Z H 0.9759 0.5081 0.2426 0.056 Uiso 1 1 calc GR
HE H 0.9134 0.5915 0.2435 0.056 Uiso 1 1 calc GR
HF H 1.0190 0.5810 0.3044 0.056 Uiso 1 1 calc GR
C02I C 0.4751(3) 0.04034(18) 0.2224(3) 0.0457(10) Uani 1 1 d .
H02I H 0.5082 0.0297 0.1749 0.069 Uiso 1 1 calc GR
H02J H 0.3992 0.0680 0.2178 0.069 Uiso 1 1 calc GR
H02K H 0.4585 -0.0101 0.2405 0.069 Uiso 1 1 calc GR

loop_
_atom_site_aniso_label
_atom_site_aniso_U_11
_atom_site_aniso_U_22
_atom_site_aniso_U_33
_atom_site_aniso_U_23
_atom_site_aniso_U_13
_atom_site_aniso_U_12
S001 0.0078(3) 0.0126(3) 0.0153(3) 0.0044(2) -0.0034(2) 0.0017(2)
S002 0.0075(3) 0.0156(3) 0.0174(3) 0.0025(2) -0.0052(2) 0.0011(2)
S003 0.0130(3) 0.0150(3) 0.0144(3) 0.0050(2) 0.0034(2) 0.0016(2)
P004 0.0053(3) 0.0123(3) 0.0096(3) 0.0033(2) 0.00150(19) 0.00052(19)
P005 0.0052(3) 0.0142(3) 0.0084(3) 0.0035(2) -0.00032(19) 0.0013(2)
S006 0.0085(3) 0.0168(3) 0.0149(3) 0.0021(2) 0.0022(2) -0.0007(2)
F007 0.0075(7) 0.0344(8) 0.0247(8) 0.0032(6) -0.0002(5) -0.0019(6)
F008 0.0192(8) 0.0416(9) 0.0147(7) 0.0114(7) -0.0030(6) -0.0003(6)
F009 0.0080(7) 0.0385(9) 0.0263(8) -0.0044(7) 0.0009(6) -0.0049(6)
F00A 0.0294(9) 0.0186(8) 0.0340(9) -0.0001(6) -0.0089(7) -0.0029(6)
F00B 0.0232(8) 0.0485(10) 0.0133(7) 0.0057(7) -0.0007(6) 0.0022(7)
F00C 0.0340(9) 0.0179(8) 0.0454(11) -0.0013(7) -0.0105(8) -0.0049(7)
F00D 0.0561(12) 0.0291(9) 0.0282(10) 0.0038(7) -0.0207(8) 0.0044(8)
O00E 0.0188(9) 0.0209(9) 0.0266(10) 0.0020(7) 0.0036(7) 0.0035(7)
F00F 0.0596(13) 0.0388(10) 0.0241(9) -0.0089(8) -0.0007(8) 0.0071(9)
F00G 0.0699(14) 0.0417(11) 0.0226(9) 0.0124(8) -0.0228(9) -0.0112(10)
O00H 0.0321(10) 0.0180(9) 0.0189(9) 0.0109(7) -0.0083(7) 0.0023(7)
O00I 0.0077(8) 0.0298(10) 0.0308(11) -0.0035(8) -0.0012(7) 0.0062(7)
F00J 0.0410(11) 0.0572(13) 0.0442(12) 0.0050(10) -0.0075(9) -0.0312(10)
O00K 0.0143(9) 0.0337(10) 0.0244(10) 0.0056(8) 0.0070(7) -0.0030(8)
O00L 0.0347(11) 0.0200(9) 0.0274(10) 0.0066(8) 0.0089(8) 0.0102(8)
O00M 0.0183(9) 0.0343(10) 0.0214(10) 0.0031(8) 0.0091(7) -0.0016(8)
F00N 0.0259(9) 0.0720(15) 0.0451(12) 0.0174(11) -0.0167(8) -0.0218(9)
O00O 0.0076(8) 0.0295(10) 0.0424(12) -0.0056(9) 0.0000(8) 0.0036(7)
O00P 0.0401(12) 0.0308(11) 0.0211(10) 0.0133(8) -0.0107(8) 0.0071(9)
N00Q 0.0119(9) 0.0152(9) 0.0185(10) 0.0044(8) 0.0047(7) -0.0025(7)
F00R 0.0644(15) 0.0827(18) 0.0435(14) -0.0406(13) -0.0202(11) 0.0336(14)
N00S 0.0122(9) 0.0136(9) 0.0180(10) 0.0070(8) 0.0043(7) -0.0024(7)
C00T 0.0060(10) 0.0140(10) 0.0110(10) 0.0015(8) -0.0017(8) -0.0026(8)
C00U 0.0063(10) 0.0117(10) 0.0098(10) 0.0019(8) -0.0032(8) -0.0028(8)
C00V 0.0065(10) 0.0161(11) 0.0091(10) 0.0019(8) -0.0031(8) -0.0016(8)
C00W 0.0069(10) 0.0160(10) 0.0104(10) 0.0020(8) 0.0000(8) 0.0021(8)
C00X 0.0066(10) 0.0188(11) 0.0105(10) 0.0018(8) -0.0009(8) 0.0018(8)
C00Y 0.0069(10) 0.0138(10) 0.0087(10) 0.0027(8) -0.0035(8) -0.0017(8)
C00Z 0.0113(10) 0.0148(10) 0.0085(10) 0.0038(8) 0.0005(8) -0.0008(8)
C010 0.0057(9) 0.0183(11) 0.0092(10) 0.0030(8) -0.0029(8) 0.0007(8)
C011 0.0061(10) 0.0148(10) 0.0093(10) 0.0036(8) -0.0020(8) -0.0013(8)
C012 0.0065(10) 0.0195(11) 0.0104(10) 0.0017(9) -0.0039(8) 0.0000(8)
C013 0.0090(10) 0.0167(11) 0.0125(11) 0.0032(9) -0.0041(8) 0.0003(8)
C014 0.0058(10) 0.0155(11) 0.0094(10) 0.0042(8) -0.0037(8) -0.0014(8)
C015 0.0106(10) 0.0129(10) 0.0124(11) 0.0053(8) -0.0037(8) -0.0020(8)
C016 0.0163(11) 0.0212(12) 0.0134(11) 0.0079(9) 0.0001(9) -0.0040(9)
C017 0.0147(11) 0.0149(11) 0.0144(11) 0.0072(9) -0.0032(8) 0.0014(8)
C018 0.0112(11) 0.0191(11) 0.0117(11) 0.0025(9) -0.0050(8) 0.0014(9)
C019 0.0112(10) 0.0166(11) 0.0123(11) 0.0033(9) 0.0010(8) -0.0035(8)
C01A 0.0063(10) 0.0174(11) 0.0116(11) 0.0050(8) -0.0002(8) 0.0032(8)
C01B 0.0172(11) 0.0158(11) 0.0147(11) 0.0055(9) -0.0020(9) -0.0006(9)
C01C 0.0122(11) 0.0134(10) 0.0157(11) 0.0042(9) -0.0011(8) 0.0059(8)
C01D 0.0123(11) 0.0264(13) 0.0138(11) 0.0049(9) 0.0049(8) -0.0048(9)
C01E 0.0139(11) 0.0180(11) 0.0147(11) 0.0094(9) -0.0031(8) 0.0009(9)
C01F 0.0117(11) 0.0167(11) 0.0118(11) 0.0052(8) 0.0008(8) -0.0005(8)
C01G 0.0132(11) 0.0256(12) 0.0185(12) 0.0108(10) 0.0058(9) 0.0040(9)
C01H 0.0168(11) 0.0145(11) 0.0141(11) 0.0087(9) -0.0030(9) -0.0008(9)
C01I 0.0094(10) 0.0200(12) 0.0122(11) -0.0002(9) -0.0001(8) -0.0026(9)
C01J 0.0126(11) 0.0181(11) 0.0141(11) 0.0037(9) -0.0024(8) 0.0068(9)
C01K 0.0097(10) 0.0194(11) 0.0101(10) 0.0063(9) -0.0022(8) -0.0018(8)
C01L 0.0115(11) 0.0185(11) 0.0166(12) 0.0038(9) 0.0005(9) -0.0011(9)
C01M 0.0100(10) 0.0155(11) 0.0131(11) 0.0035(8) 0.0040(8) 0.0016(8)
C01N 0.0155(11) 0.0165(11) 0.0185(12) 0.0047(9) 0.0067(9) -0.0006(9)
C01O 0.0176(12) 0.0238(12) 0.0135(11) 0.0074(9) 0.0010(9) -0.0045(9)
C01P 0.0093(10) 0.0151(10) 0.0153(11) 0.0041(8) 0.0001(8) -0.0008(8)
C01Q 0.0122(11) 0.0159(11) 0.0247(13) 0.0063(9) -0.0011(9) 0.0012(9)
C01R 0.0096(10) 0.0171(11) 0.0116(11) 0.0048(8) 0.0015(8) 0.0000(8)
C01S 0.0204(12) 0.0288(13) 0.0169(12) 0.0072(10) 0.0078(9) 0.0054(10)
C01T 0.0123(11) 0.0346(14) 0.0165(12) 0.0073(10) 0.0058(9) -0.0018(10)
C01U 0.0099(11) 0.0300(14) 0.0200(12) 0.0013(10) 0.0036(9) 0.0027(10)
C01V 0.0060(10) 0.0188(11) 0.0148(11) 0.0051(8) -0.0002(8) 0.0018(8)
C01W 0.0108(11) 0.0187(11) 0.0138(11) 0.0055(9) -0.0017(8) -0.0012(9)
C01X 0.0113(11) 0.0185(12) 0.0219(12) 0.0044(9) 0.0005(9) 0.0020(9)
C01Y 0.0104(11) 0.0238(12) 0.0187(12) 0.0049(10) -0.0060(9) 0.0022(9)
C01Z 0.0160(12) 0.0288(13) 0.0221(13) 0.0084(10) -0.0062(9) -0.0039(10)
C020 0.0201(13) 0.0305(14) 0.0207(13) -0.0007(11) -0.0009(10) 0.0154(11)
C021 0.0094(11) 0.0252(13) 0.0118(11) 0.0010(9) -0.0019(8) 0.0002(9)
C022 0.0134(11) 0.0263(13) 0.0258(14) 0.0007(10) 0.0014(10) 0.0094(10)
C023 0.0120(11) 0.0132(10) 0.0170(11) 0.0050(8) -0.0026(8) -0.0030(8)
C024 0.0108(11) 0.0254(13) 0.0289(14) 0.0114(11) -0.0056(10) 0.0001(9)
C025 0.0174(12) 0.0298(13) 0.0117(12) -0.0002(10) 0.0033(9) -0.0054(10)
C026 0.0122(11) 0.0388(15) 0.0168(12) 0.0022(11) 0.0023(9) 0.0081(11)
C027 0.0146(12) 0.0312(15) 0.0391(17) 0.0139(12) -0.0140(11) -0.0043(10)
C028 0.0206(12) 0.0216(12) 0.0179(12) 0.0031(10) -0.0035(9) 0.0063(10)
C029 0.0121(11) 0.0258(12) 0.0159(12) 0.0062(9) -0.0025(9) 0.0029(9)
C02A 0.0155(11) 0.0188(11) 0.0200(12) 0.0066(9) -0.0022(9) 0.0069(9)
C02B 0.0208(13) 0.0331(15) 0.0218(13) 0.0131(11) 0.0058(10) 0.0024(11)
C02C 0.0296(14) 0.0202(13) 0.0213(14) 0.0023(10) -0.0011(10) -0.0052(10)
C02D 0.0248(14) 0.0351(15) 0.0296(15) 0.0135(12) 0.0103(11) -0.0070(11)
C02E 0.0229(13) 0.0239(13) 0.0201(13) -0.0008(10) -0.0047(10) -0.0016(10)
C02F 0.0304(14) 0.0158(12) 0.0308(15) 0.0021(10) -0.0056(11) 0.0012(10)
C02G 0.0166(12) 0.0223(13) 0.0422(17) 0.0191(12) -0.0069(11) -0.0006(10)
C02H 0.0326(16) 0.0275(15) 0.055(2) 0.0216(14) -0.0049(14) -0.0057(12)
C02I 0.0242(15) 0.0154(13) 0.094(3) 0.0108(16) -0.0234(17) 0.0001(11)

loop_
_atom_type_symbol
_atom_type_description
_atom_type_scat_dispersion_real
_atom_type_scat_dispersion_imag
_atom_type_scat_source
C C 0.0181 0.0091 'International Tables Vol C Tables 4.2.6.8 and 6.1.1.4'
H H 0.0000 0.0000 'International Tables Vol C Tables 4.2.6.8 and 6.1.1.4'
F F 0.0727 0.0534 'International Tables Vol C Tables 4.2.6.8 and 6.1.1.4'
N N 0.0311 0.0180 'International Tables Vol C Tables 4.2.6.8 and 6.1.1.4'
O O 0.0492 0.0322 'International Tables Vol C Tables 4.2.6.8 and 6.1.1.4'
P P 0.2955 0.4335 'International Tables Vol C Tables 4.2.6.8 and 6.1.1.4'
S S 0.3331 0.5567 'International Tables Vol C Tables 4.2.6.8 and 6.1.1.4'

loop_
_geom_angle_atom_site_label_1
_geom_angle_atom_site_label_2
_geom_angle_atom_site_label_3
_geom_angle
O00H S001 N00S 116.21(11)
O00H S001 C01W 105.25(11)
O00I S001 O00H 118.67(12)
O00I S001 N00S 107.96(11)
O00I S001 C01W 102.98(11)
N00S S001 C01W 103.77(11)
O00O S002 N00Q 107.98(12)
O00O S002 C01L 103.39(12)
O00P S002 O00O 118.85(13)
O00P S002 N00Q 116.18(12)
O00P S002 C01L 104.63(12)
N00Q S002 C01L 103.80(11)
O00L S003 N00S 108.02(11)
O00L S003 C02C 103.02(13)
O00M S003 O00L 118.76(12)
O00M S003 N00S 116.81(11)
O00M S003 C02C 104.50(13)
N00S S003 C02C 103.56(12)
C01A P004 C00W 108.60(10)
C01A P004 C01M 110.52(10)
C01A P004 C01P 109.62(11)
C01M P004 C00W 110.18(10)
C01M P004 C01P 107.31(10)
C01P P004 C00W 110.62(11)
C01R P005 C00X 104.60(11)
C01R P005 C01V 112.01(11)
C01R P005 C023 111.19(11)
C01V P005 C00X 109.10(10)
C023 P005 C00X 111.26(11)
C023 P005 C01V 108.65(11)
O00E S006 N00Q 107.82(11)
O00E S006 C02E 103.28(12)
O00K S006 O00E 118.64(11)
O00K S006 N00Q 116.70(11)
O00K S006 C02E 104.45(13)
N00Q S006 C02E 103.91(12)
S002 N00Q S006 124.43(13)
S001 N00S S003 124.31(13)
C00Y C00T C01I 120.6(2)
C013 C00T C00Y 120.1(2)
C013 C00T C01I 119.3(2)
C00Y C00U C00Z 117.29(19)
C011 C00U C00Y 119.3(2)
C011 C00U C00Z 123.4(2)
C010 C00V C014 119.2(2)
C010 C00V C019 123.2(2)
C014 C00V C019 117.6(2)
P004 C00W H00A 109.1
P004 C00W H00B 109.1
H00A C00W H00B 107.9
C011 C00W P004 112.33(15)
C011 C00W H00A 109.1
C011 C00W H00B 109.1
P005 C00X H00C 108.6
P005 C00X H00D 108.6
H00C C00X H00D 107.6
C010 C00X P005 114.65(15)
C010 C00X H00C 108.6
C010 C00X H00D 108.6
C00T C00Y C00U 120.8(2)
C00T C00Y C015 119.2(2)
C00U C00Y C015 120.0(2)
C00U C00Z H00Z 119.2
C017 C00Z C00U 121.7(2)
C017 C00Z H00Z 119.2
C00V C010 C00X 122.0(2)
C01J C010 C00V 119.3(2)
C01J C010 C00X 118.7(2)
C00U C011 C00W 122.9(2)
C01C C011 C00U 119.5(2)
C01C C011 C00W 117.62(19)
C014 C012 C021 120.2(2)
C018 C012 C014 120.3(2)
C018 C012 C021 119.4(2)
C00T C013 C017 118.5(2)
C02A C013 C00T 119.3(2)
C02A C013 C017 122.2(2)
C00V C014 C01K 120.2(2)
C012 C014 C00V 120.5(2)
C012 C014 C01K 119.3(2)
C00Y C015 C016 119.0(2)
C01H C015 C00Y 118.9(2)
C01H C015 C016 122.1(2)
C015 C016 H016 119.3
C01D C016 C015 121.4(2)
C01D C016 H016 119.3
C00Z C017 C013 121.7(2)
C00Z C017 H017 119.2
C013 C017 H017 119.2
C012 C018 C01B 118.4(2)
C028 C018 C012 119.5(2)
C028 C018 C01B 122.1(2)
C00V C019 H019 119.2
C01B C019 C00V 121.7(2)
C01B C019 H019 119.2
P004 C01A H01A 108.5
P004 C01A H01B 108.5
H01A C01A H01B 107.5
C01F C01A P004 114.92(15)
C01F C01A H01A 108.5
C01F C01A H01B 108.5
C018 C01B H01V 119.2
C019 C01B C018 121.5(2)
C019 C01B H01V 119.2
C011 C01C H01C 119.4
C01H C01C C011 121.3(2)
C01H C01C H01C 119.4
C016 C01D H01D 119.4
C016 C01D C01I 121.3(2)
C01I C01D H01D 119.4
C01J C01E H01W 119.7
C01J C01E C01K 120.7(2)
C01K C01E H01W 119.7
C01A C01F H01E 109.4
C01A C01F H01F 109.4
H01E C01F H01F 108.0
C029 C01F C01A 111.11(19)
C029 C01F H01E 109.4
C029 C01F H01F 109.4
H01G C01G H01H 108.0
C01N C01G H01G 109.4
C01N C01G H01H 109.4
C02D C01G H01G 109.4
C02D C01G H01H 109.4
C02D C01G C01N 111.2(2)
C015 C01H H01I 119.5
C01C C01H C015 121.0(2)
C01C C01H H01I 119.5
C00T C01I C01D 118.5(2)
C01U C01I C00T 119.3(2)
C01U C01I C01D 122.2(2)
C010 C01J H01X 119.2
C01E C01J C010 121.6(2)
C01E C01J H01X 119.2
C014 C01K C01O 119.0(2)
C01E C01K C014 119.0(2)
C01E C01K C01O 122.0(2)
F009 C01L S002 111.36(17)
F00B C01L S002 110.72(17)
F00B C01L F009 108.0(2)
F00C C01L S002 109.49(17)
F00C C01L F009 109.3(2)
F00C C01L F00B 107.9(2)
P004 C01M H01J 108.6
P004 C01M H01K 108.6
H01J C01M H01K 107.6
C01N C01M P004 114.69(15)
C01N C01M H01J 108.6
C01N C01M H01K 108.6
C01G C01N C01M 111.26(19)
C01G C01N H01L 109.4
C01G C01N H01M 109.4
C01M C01N H01L 109.4
C01M C01N H01M 109.4
H01L C01N H01M 108.0
C01K C01O H01Y 119.4
C01T C01O C01K 121.3(2)
C01T C01O H01Y 119.4
P004 C01P H01N 108.7
P004 C01P H01O 108.7
H01N C01P H01O 107.6
C01Q C01P P004 114.16(16)
C01Q C01P H01N 108.7
C01Q C01P H01O 108.7
C01P C01Q H01P 109.2
C01P C01Q H01Q 109.2
H01P C01Q H01Q 107.9
C02G C01Q C01P 112.1(2)
C02G C01Q H01P 109.2
C02G C01Q H01Q 109.2
P005 C01R H01Z 108.2
P005 C01R H 108.2
H01Z C01R H 107.4
C025 C01R P005 116.19(16)
C025 C01R H01Z 108.2
C025 C01R H 108.2
H01 C01S HA 107.7
C025 C01S H01 108.8
C025 C01S HA 108.8
C02B C01S H01 108.8
C02B C01S HA 108.8
C02B C01S C025 113.8(2)
C01O C01T H0AA 119.3
C01O C01T C021 121.4(2)
C021 C01T H0AA 119.3
C01I C01U H01U 119.5
C022 C01U C01I 120.9(2)
C022 C01U H01U 119.5
P005 C01V H1AA 108.4
P005 C01V HB 108.4
H1AA C01V HB 107.4
C01Y C01V P005 115.61(16)
C01Y C01V H1AA 108.4
C01Y C01V HB 108.4
F007 C01W S001 111.25(17)
F008 C01W S001 110.31(16)
F008 C01W F007 108.3(2)
F00A C01W S001 109.70(17)
F00A C01W F007 108.7(2)
F00A C01W F008 108.5(2)
H2AA C01X HC 107.9
C023 C01X H2AA 109.2
C023 C01X HC 109.2
C023 C01X C02F 112.0(2)
C02F C01X H2AA 109.2
C02F C01X HC 109.2
C01V C01Y H3AA 109.1
C01V C01Y HD 109.1
H3AA C01Y HD 107.9
C024 C01Y C01V 112.4(2)
C024 C01Y H3AA 109.1
C024 C01Y HD 109.1
H01R C01Z H01S 109.5
H01R C01Z H01T 109.5
H01S C01Z H01T 109.5
C029 C01Z H01R 109.5
C029 C01Z H01S 109.5
C029 C01Z H01T 109.5
C026 C020 H020 119.8
C026 C020 C028 120.5(2)
C028 C020 H020 119.8
C012 C021 C01T 118.7(2)
C026 C021 C012 118.9(2)
C026 C021 C01T 122.4(2)
C01U C022 H022 119.8
C01U C022 C02A 120.4(2)
C02A C022 H022 119.8
P005 C023 H02L 108.6
P005 C023 H02M 108.6
C01X C023 P005 114.56(16)
C01X C023 H02L 108.6
C01X C023 H02M 108.6
H02L C023 H02M 107.6
C01Y C024 H02N 109.2
C01Y C024 H02O 109.2
C01Y C024 C027 111.9(2)
H02N C024 H02O 107.9
C027 C024 H02N 109.2
C027 C024 H02O 109.2
C01R C025 H02P 109.3
C01R C025 H02Q 109.3
C01S C025 C01R 111.6(2)
C01S C025 H02P 109.3
C01S C025 H02Q 109.3
H02P C025 H02Q 108.0
C020 C026 C021 121.0(2)
C020 C026 H026 119.5
C021 C026 H026 119.5
C024 C027 H02R 109.5
C024 C027 H02S 109.5
C024 C027 H02T 109.5
H02R C027 H02S 109.5
H02R C027 H02T 109.5
H02S C027 H02T 109.5
C018 C028 H028 119.7
C020 C028 C018 120.6(2)
C020 C028 H028 119.7
C01F C029 C01Z 112.5(2)
C01F C029 H02A 109.1
C01F C029 H02B 109.1
C01Z C029 H02A 109.1
C01Z C029 H02B 109.1
H02A C029 H02B 107.8
C013 C02A H02C 119.6
C022 C02A C013 120.7(2)
C022 C02A H02C 119.6
C01S C02B H02U 109.5
C01S C02B H02V 109.5
C01S C02B H02W 109.5
H02U C02B H02V 109.5
H02U C02B H02W 109.5
H02V C02B H02W 109.5
F00D C02C S003 112.19(19)
F00D C02C F00F 108.1(2)
F00D C02C F00J 108.4(3)
F00F C02C S003 109.3(2)
F00J C02C S003 110.6(2)
F00J C02C F00F 108.2(2)
C01G C02D H02D 109.5
C01G C02D H02E 109.5
C01G C02D H02F 109.5
H02D C02D H02E 109.5
H02D C02D H02F 109.5
H02E C02D H02F 109.5
F00G C02E S006 111.98(19)
F00G C02E F00N 107.4(2)
F00G C02E F00R 110.0(3)
F00N C02E S006 110.4(2)
F00R C02E S006 109.5(2)
F00R C02E F00N 107.5(3)
C01X C02F H02X 108.7
C01X C02F H02Y 108.7
H02X C02F H02Y 107.6
C02H C02F C01X 114.3(2)
C02H C02F H02X 108.7
C02H C02F H02Y 108.7
C01Q C02G H02G 109.0
C01Q C02G H02H 109.0
H02G C02G H02H 107.8
C02I C02G C01Q 113.0(3)
C02I C02G H02G 109.0
C02I C02G H02H 109.0
C02F C02H H02Z 109.5
C02F C02H HE 109.5
C02F C02H HF 109.5
H02Z C02H HE 109.5
H02Z C02H HF 109.5
HE C02H HF 109.5
C02G C02I H02I 109.5
C02G C02I H02J 109.5
C02G C02I H02K 109.5
H02I C02I H02J 109.5
H02I C02I H02K 109.5
H02J C02I H02K 109.5

loop_
_geom_bond_atom_site_label_1
_geom_bond_atom_site_label_2
_geom_bond_distance
S001 O00H 1.4299(19)
S001 O00I 1.4275(19)
S001 N00S 1.576(2)
S001 C01W 1.837(2)
S002 O00O 1.428(2)
S002 O00P 1.423(2)
S002 N00Q 1.575(2)
S002 C01L 1.834(3)
S003 O00L 1.4283(19)
S003 O00M 1.422(2)
S003 N00S 1.578(2)
S003 C02C 1.841(3)
P004 C00W 1.819(2)
P004 C01A 1.805(2)
P004 C01M 1.806(2)
P004 C01P 1.808(2)
P005 C00X 1.819(2)
P005 C01R 1.805(2)
P005 C01V 1.809(2)
P005 C023 1.807(2)
S006 O00E 1.4275(19)
S006 O00K 1.4230(19)
S006 N00Q 1.576(2)
S006 C02E 1.850(3)
F007 C01W 1.329(3)
F008 C01W 1.323(3)
F009 C01L 1.329(3)
F00A C01W 1.321(3)
F00B C01L 1.326(3)
F00C C01L 1.319(3)
F00D C02C 1.315(3)
F00F C02C 1.328(3)
F00G C02E 1.309(4)
F00J C02C 1.322(3)
F00N C02E 1.319(4)
F00R C02E 1.314(3)
C00T C00Y 1.421(3)
C00T C013 1.419(3)
C00T C01I 1.425(3)
C00U C00Y 1.424(3)
C00U C00Z 1.451(3)
C00U C011 1.409(3)
C00V C010 1.412(3)
C00V C014 1.423(3)
C00V C019 1.444(3)
C00W H00A 0.9700
C00W H00B 0.9700
C00W C011 1.517(3)
C00X H00C 0.9700
C00X H00D 0.9700
C00X C010 1.507(3)
C00Y C015 1.426(3)
C00Z H00Z 0.9300
C00Z C017 1.349(3)
C010 C01J 1.397(3)
C011 C01C 1.400(3)
C012 C014 1.422(3)
C012 C018 1.417(3)
C012 C021 1.427(3)
C013 C017 1.432(3)
C013 C02A 1.401(3)
C014 C01K 1.426(3)
C015 C016 1.436(3)
C015 C01H 1.394(3)
C016 H016 0.9300
C016 C01D 1.346(4)
C017 H017 0.9300
C018 C01B 1.430(3)
C018 C028 1.399(3)
C019 H019 0.9300
C019 C01B 1.354(3)
C01A H01A 0.9700
C01A H01B 0.9700
C01A C01F 1.534(3)
C01B H01V 0.9300
C01C H01C 0.9300
C01C C01H 1.382(3)
C01D H01D 0.9300
C01D C01I 1.436(4)
C01E H01W 0.9300
C01E C01J 1.388(3)
C01E C01K 1.390(3)
C01F H01E 0.9700
C01F H01F 0.9700
C01F C029 1.522(3)
C01G H01G 0.9700
C01G H01H 0.9700
C01G C01N 1.525(3)
C01G C02D 1.522(4)
C01H H01I 0.9300
C01I C01U 1.397(3)
C01J H01X 0.9300
C01K C01O 1.437(3)
C01M H01J 0.9700
C01M H01K 0.9700
C01M C01N 1.531(3)
C01N H01L 0.9700
C01N H01M 0.9700
C01O H01Y 0.9300
C01O C01T 1.348(4)
C01P H01N 0.9700
C01P H01O 0.9700
C01P C01Q 1.539(3)
C01Q H01P 0.9700
C01Q H01Q 0.9700
C01Q C02G 1.528(3)
C01R H01Z 0.9700
C01R H 0.9700
C01R C025 1.532(3)
C01S H01 0.9700
C01S HA 0.9700
C01S C025 1.529(3)
C01S C02B 1.512(4)
C01T H0AA 0.9300
C01T C021 1.432(4)
C01U H01U 0.9300
C01U C022 1.381(4)
C01V H1AA 0.9700
C01V HB 0.9700
C01V C01Y 1.530(3)
C01X H2AA 0.9700
C01X HC 0.9700
C01X C023 1.536(3)
C01X C02F 1.536(3)
C01Y H3AA 0.9700
C01Y HD 0.9700
C01Y C024 1.512(3)
C01Z H01R 0.9600
C01Z H01S 0.9600
C01Z H01T 0.9600
C01Z C029 1.522(3)
C020 H020 0.9300
C020 C026 1.381(4)
C020 C028 1.388(4)
C021 C026 1.400(4)
C022 H022 0.9300
C022 C02A 1.388(4)
C023 H02L 0.9700
C023 H02M 0.9700
C024 H02N 0.9700
C024 H02O 0.9700
C024 C027 1.519(4)
C025 H02P 0.9700
C025 H02Q 0.9700
C026 H026 0.9300
C027 H02R 0.9600
C027 H02S 0.9600
C027 H02T 0.9600
C028 H028 0.9300
C029 H02A 0.9700
C029 H02B 0.9700
C02A H02C 0.9300
C02B H02U 0.9600
C02B H02V 0.9600
C02B H02W 0.9600
C02D H02D 0.9600
C02D H02E 0.9600
C02D H02F 0.9600
C02F H02X 0.9700
C02F H02Y 0.9700
C02F C02H 1.512(4)
C02G H02G 0.9700
C02G H02H 0.9700
C02G C02I 1.522(4)
C02H H02Z 0.9600
C02H HE 0.9600
C02H HF 0.9600
C02I H02I 0.9600
C02I H02J 0.9600
C02I H02K 0.9600
